data_2225399
loop_
_publ_author_name
'Oudahmane, Abdelghani'
'Mbarek, A\"icha'
'El-Ghozzi, Malika'
'Avignant, Daniel'

_publ_section_title
;
 Aluminium cyclohexaphosphate
;
_journal_coeditor_code WM2303
_journal_issue 3
_journal_name_full 'Acta Crystallographica Section E'
_journal_page_first i17
_journal_paper_doi 10.1107/S1600536810005374
_journal_volume 66
_journal_year 2010
_chemical_formula_iupac 'Al2 P6 O18'
_chemical_formula_moiety 'Al2 O18 P6'
_chemical_formula_structural 'Al2 O18 P6'
_chemical_formula_sum 'Al2 O18 P6'
_chemical_formula_weight 527.79
_chemical_name_systematic
;
Aluminium hexacyclophosphate
;
_space_group_IT_number 14
_symmetry_cell_setting monoclinic
_symmetry_space_group_name_Hall '-P 2ybc'
_symmetry_space_group_name_H-M 'P 1 21/c 1'
_atom_sites_solution_primary direct
_atom_sites_solution_secondary difmap
_audit_creation_method SHELXL-97
_cell_angle_alpha 90.00
_cell_angle_beta 105.1660(10)
_cell_angle_gamma 90.00
_cell_formula_units_Z 2
_cell_length_a 6.0931(2)
_cell_length_b 15.0676(4)
_cell_length_c 8.2016(3)
_cell_measurement_reflns_used 2041
_cell_measurement_temperature 296(2)
_cell_measurement_theta_max 27.45
_cell_measurement_theta_min 3.46
_cell_volume 726.75(4)
_computing_cell_refinement 'SAINT (Bruker, 2008)'
_computing_data_collection 'APEX2 (Bruker, 2008)'
_computing_data_reduction 'SAINT (Bruker, 2008)'
_computing_molecular_graphics
;
CaRine (Boudias & Monceau, 1998) and ORTEP-3 (Farrugia, 1997)
;
_computing_publication_material 'SHELXTL (Sheldrick, 2008)'
_computing_structure_refinement 'SHELXL97 (Sheldrick, 2008)'
_computing_structure_solution 'SHELXS97 (Sheldrick, 2008)'
_diffrn_ambient_temperature 296(2)
_diffrn_detector_area_resol_mean 8.3333
_diffrn_measured_fraction_theta_full 0.996
_diffrn_measured_fraction_theta_max 0.996
_diffrn_measurement_device_type 'Bruker APEXII CCD'
_diffrn_measurement_method '\f and \w scans'
_diffrn_radiation_monochromator graphite
_diffrn_radiation_source 'fine-focus sealed tube'
_diffrn_radiation_type MoK\a
_diffrn_radiation_wavelength 0.71073
_diffrn_reflns_av_R_equivalents 0.0354
_diffrn_reflns_av_sigmaI/netI 0.0383
_diffrn_reflns_limit_h_max 7
_diffrn_reflns_limit_h_min -7
_diffrn_reflns_limit_k_max 19
_diffrn_reflns_limit_k_min -11
_diffrn_reflns_limit_l_max 10
_diffrn_reflns_limit_l_min -10
_diffrn_reflns_number 6548
_diffrn_reflns_theta_full 27.52
_diffrn_reflns_theta_max 27.52
_diffrn_reflns_theta_min 2.70
_exptl_absorpt_coefficient_mu 0.964
_exptl_absorpt_correction_T_max 0.9453
_exptl_absorpt_correction_T_min 0.8602
_exptl_absorpt_correction_type multi-scan
_exptl_absorpt_process_details '(SADABS; Bruker, 2008)'
_exptl_crystal_colour colourless
_exptl_crystal_density_diffrn 2.412
_exptl_crystal_density_method 'not measured'
_exptl_crystal_description rhombic
_exptl_crystal_F_000 520
_exptl_crystal_size_max 0.16
_exptl_crystal_size_mid 0.07
_exptl_crystal_size_min 0.06
_refine_diff_density_max 0.564
_refine_diff_density_min -0.713
_refine_ls_extinction_method none
_refine_ls_goodness_of_fit_ref 1.161
_refine_ls_matrix_type full
_refine_ls_number_parameters 118
_refine_ls_number_reflns 1674
_refine_ls_number_restraints 0
_refine_ls_restrained_S_all 1.161
_refine_ls_R_factor_all 0.0445
_refine_ls_R_factor_gt 0.0322
_refine_ls_shift/su_max 0.000
_refine_ls_shift/su_mean 0.000
_refine_ls_structure_factor_coef Fsqd
_refine_ls_weighting_details 'w=1/[\s^2^(Fo^2^)+(0.0787P)^2^+0.2264P] where P=(Fo^2^+2Fc^2^)/3'
_refine_ls_weighting_scheme calc
_refine_ls_wR_factor_gt 0.0983
_refine_ls_wR_factor_ref 0.1301
_reflns_number_gt 1398
_reflns_number_total 1674
_reflns_threshold_expression I>2\s(I)
_cod_data_source_file wm2303.cif
_cod_data_source_block I
_cod_original_sg_symbol_H-M 'P 21/c'
_cod_database_code 2225399
_cod_database_fobs_code 2225399

loop_
_symmetry_equiv_pos_as_xyz
'x, y, z'
'-x, y+1/2, -z+1/2'
'-x, -y, -z'
'x, -y-1/2, z-1/2'

loop_
_atom_site_type_symbol
_atom_site_label
_atom_site_fract_x
_atom_site_fract_y
_atom_site_fract_z
_atom_site_U_iso_or_equiv
_atom_site_adp_type
_atom_site_calc_flag
_atom_site_refinement_flags
_atom_site_occupancy
_atom_site_disorder_assembly
_atom_site_disorder_group
P P1 0.70149(15) 0.33738(5) 0.01706(11) 0.0049(2) Uani d . 1 . .
P P2 0.64525(14) 0.04431(5) 0.21869(11) 0.0050(2) Uani d . 1 . .
P P3 0.08497(14) 0.11301(5) -0.20937(11) 0.0054(2) Uani d . 1 . .
Al Al 0.61549(17) 0.13831(6) -0.12313(13) 0.0046(3) Uani d . 1 . .
O O1 0.3051(4) 0.15855(15) -0.1454(3) 0.0082(5) Uani d . 1 . .
O O2 -0.0766(4) 0.11484(16) -0.1026(3) 0.0090(5) Uani d . 1 . .
O O3 0.6755(4) 0.25850(15) -0.0920(3) 0.0078(5) Uani d . 1 . .
O O4 0.6653(4) 0.12162(15) 0.1117(3) 0.0076(5) Uani d . 1 . .
O O5 0.5656(4) 0.34555(16) 0.1415(3) 0.0084(5) Uani d . 1 . .
O O6 0.4448(4) -0.01495(15) 0.1608(3) 0.0073(5) Uani d . 1 . .
O O7 0.6509(5) 0.42395(15) -0.0967(3) 0.0109(5) Uani d . 1 . .
O O8 0.8737(4) -0.01227(15) 0.2539(3) 0.0110(5) Uani d . 1 . .
O O9 0.9653(4) 0.34779(16) 0.1085(3) 0.0107(5) Uani d . 1 . .

loop_
_atom_site_aniso_label
_atom_site_aniso_U_11
_atom_site_aniso_U_22
_atom_site_aniso_U_33
_atom_site_aniso_U_12
_atom_site_aniso_U_13
_atom_site_aniso_U_23
P1 0.0052(5) 0.0050(4) 0.0042(5) -0.0007(3) 0.0008(3) 0.0001(3)
P2 0.0060(5) 0.0041(4) 0.0050(5) -0.0003(3) 0.0014(3) -0.0009(3)
P3 0.0036(5) 0.0058(4) 0.0069(5) 0.0007(3) 0.0015(3) 0.0002(3)
Al 0.0034(5) 0.0055(5) 0.0052(5) -0.0006(4) 0.0015(4) -0.0003(3)
O1 0.0045(12) 0.0065(12) 0.0136(13) -0.0012(9) 0.0025(10) -0.0021(9)
O2 0.0050(12) 0.0127(12) 0.0094(13) -0.0002(9) 0.0024(10) 0.0014(10)
O3 0.0110(13) 0.0045(11) 0.0077(12) -0.0028(9) 0.0020(10) -0.0015(9)
O4 0.0119(13) 0.0059(11) 0.0053(12) -0.0022(9) 0.0025(10) -0.0007(9)
O5 0.0066(13) 0.0132(12) 0.0057(12) 0.0000(9) 0.0020(10) 0.0003(9)
O6 0.0060(12) 0.0063(12) 0.0098(12) 0.0002(9) 0.0025(10) -0.0012(9)
O7 0.0221(15) 0.0059(12) 0.0053(12) 0.0033(9) 0.0045(11) 0.0022(9)
O8 0.0061(12) 0.0073(12) 0.0175(14) -0.0004(9) -0.0007(10) -0.0038(9)
O9 0.0052(13) 0.0186(13) 0.0084(13) -0.0021(10) 0.0019(10) -0.0062(10)

loop_
_atom_type_symbol
_atom_type_description
_atom_type_scat_dispersion_real
_atom_type_scat_dispersion_imag
_atom_type_scat_source
O O 0.0106 0.0060 'International Tables Vol C Tables 4.2.6.8 and 6.1.1.4'
Al Al 0.0645 0.0514 'International Tables Vol C Tables 4.2.6.8 and 6.1.1.4'
P P 0.1023 0.0942 'International Tables Vol C Tables 4.2.6.8 and 6.1.1.4'

loop_
_geom_angle_atom_site_label_1
_geom_angle_atom_site_label_2
_geom_angle_atom_site_label_3
_geom_angle_site_symmetry_1
_geom_angle_site_symmetry_3
_geom_angle
_geom_angle_publ_flag
O3 P1 O5 . . 119.77(14) ?
O3 P1 O7 . . 109.47(14) ?
O5 P1 O7 . . 106.27(14) ?
O3 P1 O9 . . 107.50(14) ?
O5 P1 O9 . . 110.17(14) ?
O7 P1 O9 . . 102.27(14) ?
O4 P2 O6 . . 118.09(14) ?
O4 P2 O7 . 4_566 110.17(13) ?
O6 P2 O7 . 4_566 107.36(14) ?
O4 P2 O8 . . 108.93(14) ?
O6 P2 O8 . . 110.01(13) ?
O7 P2 O8 4_566 . 100.91(14) ?
O1 P3 O2 . . 117.68(15) ?
O1 P3 O9 . 4_465 108.14(14) ?
O2 P3 O9 . 4_465 109.62(14) ?
O1 P3 O8 . 3_655 109.89(14) ?
O2 P3 O8 . 3_655 108.82(14) ?
O9 P3 O8 4_465 3_655 101.47(14) ?
O3 Al O2 . 1_655 90.88(11) ?
O3 Al O1 . . 90.69(11) ?
O2 Al O1 1_655 . 178.43(11) ?
O3 Al O4 . . 90.93(11) ?
O2 Al O4 1_655 . 89.61(11) ?
O1 Al O4 . . 90.56(12) ?
O3 Al O5 . 4_565 89.33(11) ?
O2 Al O5 1_655 4_565 90.32(11) ?
O1 Al O5 . 4_565 89.50(11) ?
O4 Al O5 . 4_565 179.74(12) ?
O3 Al O6 . 3_655 178.54(12) ?
O2 Al O6 1_655 3_655 88.66(11) ?
O1 Al O6 . 3_655 89.77(11) ?
O4 Al O6 . 3_655 90.46(11) ?
O5 Al O6 4_565 3_655 89.29(11) ?
P3 O1 Al . . 139.30(16) ?
P3 O2 Al . 1_455 139.15(17) ?
P1 O3 Al . . 149.33(16) ?
P2 O4 Al . . 133.84(15) ?
P1 O5 Al . 4_566 138.32(16) ?
P2 O6 Al . 3_655 138.20(15) ?
P2 O7 P1 4_565 . 139.91(16) y
P2 O8 P3 . 3_655 130.56(16) y
P1 O9 P3 . 4_666 129.42(16) y

loop_
_geom_bond_atom_site_label_1
_geom_bond_atom_site_label_2
_geom_bond_site_symmetry_2
_geom_bond_distance
_geom_bond_publ_flag
P1 O3 . 1.471(2) y
P1 O5 . 1.478(2) y
P1 O7 . 1.587(2) y
P1 O9 . 1.594(3) y
P2 O4 . 1.482(2) y
P2 O6 . 1.487(2) y
P2 O7 4_566 1.579(2) y
P2 O8 . 1.593(2) y
P3 O1 . 1.476(2) y
P3 O2 . 1.479(3) y
P3 O9 4_465 1.594(2) y
P3 O8 3_655 1.597(2) y
Al O3 . 1.852(2) y
Al O2 1_655 1.873(3) y
Al O1 . 1.877(3) y
Al O4 . 1.887(3) y
Al O5 4_565 1.889(3) y
Al O6 3_655 1.904(2) y
O2 Al 1_455 1.873(3) ?
O5 Al 4_566 1.889(3) ?
O6 Al 3_655 1.904(2) ?
O7 P2 4_565 1.579(2) ?
O8 P3 3_655 1.597(2) ?
O9 P3 4_666 1.594(3) ?
